data_1511346
loop_
_publ_author_name
'Nesper, R.'
'Woerle, M.'

_publ_section_title
;
 Infinite, linear, unbranched borynide chains in LiBx isoelectronic to
 polyyne and polycumulene
;
_journal_name_full 'Angew. Chem. Int. ed.'
_journal_page_first 2349
_journal_page_last 2353
_journal_paper_doi 10.1002/1521-3773(20000703)39:13<2349::AID-ANIE2349>3.0.CO;2-U
_journal_volume 39
_journal_year 2000
_chemical_formula_sum 'B0.88 Li'
_chemical_name_systematic 'Li B0.88'
_space_group_IT_number 194
_symmetry_space_group_name_Hall '-P 6c 2c'
_symmetry_space_group_name_H-M 'P 63/m m c'
_cell_angle_alpha 90
_cell_angle_beta 90
_cell_angle_gamma 120
_cell_formula_units_Z 2
_cell_length_a 4.0201
_cell_length_b 4.0201
_cell_length_c 2.7937
_cell_volume 39.101
_citation_journal_id_ASTM ACIEF5
_cod_data_source_file boron0-1_48.cif
_cod_data_source_block B0.88Li1
_cod_original_cell_volume 39.10067
_cod_original_formula_sum 'B0.88 Li1'
_cod_database_code 1511346

loop_
_symmetry_equiv_pos_as_xyz
x,y,z
x-y,x,z+1/2
-y,x-y,z
-x,-y,z+1/2
-x+y,-x,z
y,-x+y,z+1/2
-y,-x,-z+1/2
x-y,-y,-z
x,x-y,-z+1/2
y,x,-z
-x+y,y,-z+1/2
-x,-x+y,-z
-x,-y,-z
-x+y,-x,-z-1/2
y,-x+y,-z
x,y,-z-1/2
x-y,x,-z
-y,x-y,-z-1/2
y,x,z-1/2
-x+y,y,z
-x,-x+y,z-1/2
-y,-x,z
x-y,-y,z-1/2
x,x-y,z

loop_
_atom_site_label
_atom_site_type_symbol
_atom_site_fract_x
_atom_site_fract_y
_atom_site_fract_z
_atom_site_occupancy
_atom_site_U_iso_or_equiv
Li1 Li 0.3333 0.66667 0.25 1 0.0
B3 B 0 0 0.25 0.44 0.0
B2 B 0 0 0 0.44 0.0
